data_2003228
loop_
_publ_author_name
'Kubicki, M.'
'Borowiak, T.'
'Antkowiak, W. Z.'

_publ_section_title
;
 4-Methoxy-11-oxo-5-azabenzo[<i>b</i>]fluorene <i>N</i>-Oxide and its
 Free Base
;
_journal_issue 3
_journal_name_full 'Acta Crystallographica Section C'
_journal_page_first 462
_journal_page_last 465
_journal_paper_doi 10.1107/S0108270194010528
_journal_volume 51
_journal_year 1995
_chemical_formula_moiety 'C17 H11 N O2'
_chemical_formula_sum 'C17 H11 N O2'
_chemical_formula_weight 261.27
_chemical_name_systematic
;
1-methoxy-5-oxo-11-azabenzo[b]fluorene
;
_space_group_IT_number 14
_symmetry_cell_setting monoclinic
_symmetry_space_group_name_Hall '-P 2yn'
_symmetry_space_group_name_H-M 'P 1 21/n 1'
_audit_creation_method SHELXL
_cell_angle_alpha 90.00
_cell_angle_beta 111.91(1)
_cell_angle_gamma 90.00
_cell_formula_units_Z 4
_cell_length_a 7.470(1)
_cell_length_b 20.033(2)
_cell_length_c 8.970(2)
_cell_measurement_reflns_used 15
_cell_measurement_temperature 293(2)
_cell_measurement_theta_max 25.73
_cell_measurement_theta_min 13.31
_cell_volume 1245.4(4)
_computing_cell_refinement 'P2~1~ Standard'
_computing_data_collection 'P2~1~ Standard'
_computing_data_reduction 'PRADIR (Jask\'olski, 1990)'
_computing_molecular_graphics 'ORTEP (Johnson, 1976)'
_computing_publication_material 'SHELXL-93 (Sheldrick, 1994)'
_computing_structure_refinement 'SHELXL-93 (Sheldrick, 1994)'
_computing_structure_solution 'SHELXS-86 (Sheldrick, 1990)'
_diffrn_ambient_temperature 293(2)
_diffrn_measurement_device 'Syntex P2~1~'
_diffrn_measurement_method \w/2\q
_diffrn_radiation_monochromator graphite
_diffrn_radiation_source 'fine-focus sealed tube'
_diffrn_radiation_type CuK\a
_diffrn_radiation_wavelength 1.54178
_diffrn_reflns_av_R_equivalents 'not determined'
_diffrn_reflns_av_sigmaI/netI 0.0792
_diffrn_reflns_limit_h_max 8
_diffrn_reflns_limit_h_min 0
_diffrn_reflns_limit_k_max 21
_diffrn_reflns_limit_k_min 0
_diffrn_reflns_limit_l_max 8
_diffrn_reflns_limit_l_min -9
_diffrn_reflns_number 1203
_diffrn_reflns_theta_max 57.33
_diffrn_reflns_theta_min 4.41
_diffrn_standards_decay_% 3
_diffrn_standards_interval_count 100
_diffrn_standards_number 2
_exptl_absorpt_coefficient_mu 0.744
_exptl_absorpt_correction_T_max 1.10
_exptl_absorpt_correction_T_min 0.86
_exptl_absorpt_correction_type 'DIFABS (Walker & Stuart, 1983)'
_exptl_crystal_colour 'pale yellow'
_exptl_crystal_density_diffrn 1.393
_exptl_crystal_description 'thin prism'
_exptl_crystal_F_000 544
_exptl_crystal_size_max 0.20
_exptl_crystal_size_mid 0.08
_exptl_crystal_size_min 0.05
_refine_diff_density_max 0.216
_refine_diff_density_min -0.210
_refine_ls_extinction_method none
_refine_ls_goodness_of_fit_all 1.875
_refine_ls_goodness_of_fit_obs 2.423
_refine_ls_hydrogen_treatment noref
_refine_ls_matrix_type full
_refine_ls_number_parameters 182
_refine_ls_number_reflns 1195
_refine_ls_number_restraints 0
_refine_ls_restrained_S_all 2.056
_refine_ls_restrained_S_obs 2.423
_refine_ls_R_factor_all 0.1442
_refine_ls_R_factor_obs 0.0771
_refine_ls_shift/esd_max <0.001
_refine_ls_shift/esd_mean 0.000
_refine_ls_structure_factor_coef Fsqd
_refine_ls_weighting_details 'w = 1/[\s^2^(F~o~^2^)+(0.0300P)^2^] where P = (F~o~^2^+2F~c~^2^)/3'
_refine_ls_weighting_scheme calc
_refine_ls_wR_factor_all 0.1765
_refine_ls_wR_factor_obs 0.1561
_reflns_number_observed 743
_reflns_number_total 1203
_reflns_observed_criterion >2sigma(I)
_cod_data_source_file ab1206.cif
_cod_data_source_block 2
_cod_depositor_comments
;
The following automatic conversions were performed:

'_refine_ls_weighting_scheme' value 'calc w =
1/[\s^2^(F~o~^2^)+(0.0300P)^2^] where P = (F~o~^2^+2F~c~^2^)/3' was
changed to 'calc'. New tag '_refine_ls_weighting_details' was
created. The value of the new tag was set to 'w =
1/[\s^2^(F~o~^2^)+(0.0300P)^2^] where P = (F~o~^2^+2F~c~^2^)/3'.

Automatic conversion script
Id: cif_fix_values 3143 2015-03-26 13:38:13Z robertas 
;
_cod_original_sg_symbol_H-M 'P 21/n'
_cod_database_code 2003228

loop_
_symmetry_equiv_pos_as_xyz
'x, y, z'
'-x+1/2, y+1/2, -z+1/2'
'-x, -y, -z'
'x-1/2, -y-1/2, z-1/2'

loop_
_atom_site_aniso_label
_atom_site_aniso_U_11
_atom_site_aniso_U_12
_atom_site_aniso_U_13
_atom_site_aniso_U_22
_atom_site_aniso_U_23
_atom_site_aniso_U_33
C1 0.049(5) -0.006(4) 0.016(4) 0.064(5) 0.007(4) 0.054(5)
O1 0.077(4) 0.002(3) 0.013(3) 0.069(4) -0.004(3) 0.070(4)
C12 0.078(6) 0.004(5) 0.010(4) 0.094(6) 0.007(4) 0.054(5)
C2 0.048(5) 0.002(4) 0.012(4) 0.068(6) 0.014(5) 0.082(6)
C3 0.045(5) 0.000(4) 0.026(5) 0.061(5) 0.001(5) 0.100(6)
C4 0.064(5) 0.000(4) 0.017(4) 0.060(5) -0.011(4) 0.068(5)
C4a 0.048(4) -0.010(4) 0.015(4) 0.046(4) -0.001(3) 0.050(4)
C5 0.078(6) -0.007(5) 0.040(5) 0.065(5) -0.015(5) 0.076(6)
O5 0.115(5) 0.014(3) 0.019(3) 0.080(4) -0.023(3) 0.069(4)
C5a 0.058(5) -0.010(4) 0.016(4) 0.046(4) -0.004(3) 0.046(4)
C6 0.059(5) -0.001(4) 0.013(4) 0.069(5) -0.001(4) 0.037(4)
C6a 0.053(5) -0.004(4) 0.019(4) 0.054(5) 0.015(4) 0.053(5)
C7 0.055(5) 0.004(4) 0.017(4) 0.081(6) 0.003(5) 0.057(5)
C8 0.057(5) 0.013(4) 0.013(4) 0.069(6) 0.014(4) 0.065(5)
C9 0.058(5) 0.007(4) 0.037(4) 0.061(5) -0.015(4) 0.084(6)
C10 0.067(5) -0.011(4) 0.017(4) 0.039(4) -0.011(4) 0.052(4)
C10a 0.050(4) -0.005(3) 0.022(4) 0.034(4) 0.014(3) 0.064(5)
N11 0.057(4) -0.009(3) 0.025(3) 0.046(4) -0.011(3) 0.059(4)
C11a 0.032(4) -0.004(3) 0.025(4) 0.064(5) -0.006(4) 0.059(5)
C11b 0.036(4) -0.002(3) 0.013(3) 0.056(4) 0.007(3) 0.050(4)

loop_
_atom_site_label
_atom_site_occupancy
_atom_site_fract_x
_atom_site_fract_y
_atom_site_fract_z
_atom_site_U_iso_or_equiv
_atom_site_thermal_displace_type
_atom_site_calc_flag
_atom_site_refinement_flags
_atom_site_type_symbol
C1 1 0.9814(9) 0.3958(4) 0.2138(8) 0.057(2) Uani d . C
O1 1 1.0062(7) 0.4402(2) 0.3369(6) 0.076(2) Uani d . O
C12 1 1.1103(10) 0.4170(4) 0.5003(8) 0.079(2) Uani d . C
H12A 1 1.1035(10) 0.4472(4) 0.5868(8) 0.064 Uiso d R H
H12B 1 1.2557(10) 0.3972(4) 0.4960(8) 0.063 Uiso d R H
H12C 1 1.0590(10) 0.3722(4) 0.5134(8) 0.133 Uiso d R H
C2 1 1.0595(10) 0.3318(4) 0.2325(9) 0.070(2) Uani d . C
H2 1 1.1630(10) 0.3148(4) 0.3358(9) 0.128 Uiso d R H
C3 1 1.0271(10) 0.2911(4) 0.0975(10) 0.069(2) Uani d . C
H3 1 1.0939(10) 0.2412(4) 0.1208(10) 0.053 Uiso d R H
C4 1 0.9145(10) 0.3122(3) -0.0512(9) 0.066(2) Uani d . C
H4 1 0.8979(10) 0.2780(3) -0.1613(9) 0.043 Uiso d R H
C4a 1 0.8405(9) 0.3759(3) -0.0743(8) 0.049(2) Uani d . C
C5 1 0.7155(11) 0.4131(4) -0.2189(9) 0.070(2) Uani d . C
O5 1 0.6556(8) 0.3896(3) -0.3592(6) 0.093(2) Uani d . O
C5a 1 0.6766(10) 0.4769(3) -0.1690(7) 0.051(2) Uani d . C
C6 1 0.5691(9) 0.5310(3) -0.2535(8) 0.057(2) Uani d . C
H6 1 0.5072(9) 0.5288(3) -0.3646(8) 0.068 Uiso calc R H
C6a 1 0.5550(9) 0.5882(3) -0.1709(8) 0.054(2) Uani d . C
C7 1 0.4523(9) 0.6466(4) -0.2457(9) 0.065(2) Uani d . C
H7 1 0.3878(9) 0.6474(4) -0.3567(9) 0.079 Uiso calc R H
C8 1 0.4469(10) 0.7012(4) -0.1576(9) 0.067(2) Uani d . C
H8 1 0.4123(10) 0.7466(4) -0.2124(9) 0.084 Uiso d R H
C9 1 0.5508(9) 0.7004(3) 0.0096(9) 0.064(2) Uani d . C
H9 1 0.5425(9) 0.7298(3) 0.0724(9) 0.047 Uiso d R H
C10 1 0.6480(10) 0.6463(3) 0.0877(8) 0.054(2) Uani d . C
H10 1 0.7332(10) 0.6414(3) 0.2103(8) 0.040 Uiso d R H
C10a 1 0.6593(9) 0.5891(3) -0.0027(8) 0.049(2) Uani d . C
N11 1 0.7643(8) 0.5348(3) 0.0865(6) 0.053(2) Uani d . N
C11a 1 0.7694(8) 0.4832(3) 0.0004(7) 0.049(2) Uani d . C
C11b 1 0.8725(9) 0.4194(3) 0.0603(8) 0.048(2) Uani d . C

loop_
_atom_type_symbol
_atom_type_description
_atom_type_scat_source
_atom_type_scat_dispersion_real
_atom_type_scat_dispersion_imag
C C 'International Tables Vol C Tables 4.2.6.8 and 6.1.1.4' 0.0181 0.009
H H 'International Tables Vol C Tables 4.2.6.8 and 6.1.1.4' 0.0000 0.000
N N 'International Tables Vol C Tables 4.2.6.8 and 6.1.1.4' 0.0311 0.018
O O 'International Tables Vol C Tables 4.2.6.8 and 6.1.1.4' 0.0492 0.032

loop_
_geom_angle_atom_site_label_1
_geom_angle_atom_site_label_2
_geom_angle_atom_site_label_3
_geom_angle
_geom_angle_publ_flag
O1 C1 C2 125.0(6) yes
O1 C1 C11b 115.4(7) yes
C2 C1 C11b 119.6(7) yes
C1 O1 C12 117.6(6) yes
O1 C12 H12A 115.2(4) ?
O1 C12 H12B 103.2(4) ?
H12A C12 H12B 123.2 ?
O1 C12 H12C 108.7(3) ?
H12A C12 H12C 108.6 ?
H12B C12 H12C 95.9 ?
C1 C2 C3 120.1(7) yes
C1 C2 H2 124.0(4) ?
C3 C2 H2 114.7(4) ?
C4 C3 C2 120.8(7) yes
C4 C3 H3 122.8(5) ?
C2 C3 H3 116.4(4) ?
C3 C4 C4a 120.4(7) yes
C3 C4 H4 118.7(5) ?
C4a C4 H4 120.4(4) ?
C4 C4a C11b 120.3(6) yes
C4 C4a C5 133.1(6) yes
C11b C4a C5 106.5(6) yes
O5 C5 C5a 127.8(7) yes
O5 C5 C4a 124.0(7) yes
C5a C5 C4a 108.2(6) yes
C6 C5a C5 132.3(6) yes
C6 C5a C11a 117.7(6) yes
C5 C5a C11a 110.0(6) yes
C6a C6 C5a 119.6(6) yes
C6a C6 H6 120.2(4) ?
C5a C6 H6 120.2(4) ?
C6 C6a C10a 117.2(6) yes
C6 C6a C7 124.2(6) yes
C10a C6a C7 118.5(6) yes
C8 C7 C6a 121.1(7) yes
C8 C7 H7 119.5(4) ?
C6a C7 H7 119.5(4) ?
C7 C8 C9 119.1(7) yes
C7 C8 H8 119.7(5) ?
C9 C8 H8 117.6(4) ?
C10 C9 C8 122.6(7) yes
C10 C9 H9 112.2(4) ?
C8 C9 H9 124.2(4) ?
C9 C10 C10a 119.1(6) yes
C9 C10 H10 128.2(4) ?
C10a C10 H10 112.4(4) ?
N11 C10a C6a 124.4(6) yes
N11 C10a C10 116.0(6) yes
C6a C10a C10 119.4(6) yes
C11a N11 C10a 114.3(5) yes
N11 C11a C5a 126.5(6) yes
N11 C11a C11b 126.6(6) yes
C5a C11a C11b 106.9(6) yes
C1 C11b C4a 118.6(6) yes
C1 C11b C11a 132.9(7) yes
C4a C11b C11a 108.4(5) yes

loop_
_geom_bond_atom_site_label_1
_geom_bond_atom_site_label_2
_geom_bond_distance
_geom_bond_publ_flag
C1 O1 1.374(8) yes
C1 C2 1.392(9) yes
C1 C11b 1.394(8) yes
O1 C12 1.456(7) yes
C12 H12A 1.00 ?
C12 H12B 1.17 ?
C12 H12C 1.00 ?
C2 C3 1.404(9) yes
C2 H2 1.02 ?
C3 C4 1.353(9) yes
C3 H3 1.10 ?
C4 C4a 1.376(8) yes
C4 H4 1.17 ?
C4a C11b 1.434(8) yes
C4a C5 1.484(8) yes
C5 O5 1.260(7) yes
C5 C5a 1.419(9) yes
C5a C6 1.393(8) yes
C5a C11a 1.421(8) yes
C6 C6a 1.390(8) yes
C6 H6 0.93 ?
C6a C10a 1.416(8) yes
C6a C7 1.423(8) yes
C7 C8 1.360(9) yes
C7 H7 0.93 ?
C8 C9 1.408(8) yes
C8 H8 1.02 ?
C9 C10 1.347(8) yes
C9 H9 0.83 ?
C10 C10a 1.424(8) yes
C10 H10 1.05 ?
C10a N11 1.404(7) yes
N11 C11a 1.300(7) yes
C11a C11b 1.485(8) yes

loop_
_geom_torsion_atom_site_label_1
_geom_torsion_atom_site_label_2
_geom_torsion_atom_site_label_3
_geom_torsion_atom_site_label_4
_geom_torsion
C2 C1 O1 C12 -4.6(10)
C11b C1 O1 C12 176.9(5)
O1 C1 C2 C3 -179.0(6)
C11b C1 C2 C3 -0.6(10)
C1 C2 C3 C4 -2.4(11)
C2 C3 C4 C4a 4.6(11)
C3 C4 C4a C11b -3.7(10)
C3 C4 C4a C5 -179.9(7)
C4 C4a C5 O5 -2.3(12)
C11b C4a C5 O5 -178.9(7)
C4 C4a C5 C5a 176.9(8)
C11b C4a C5 C5a 0.3(8)
O5 C5 C5a C6 -1.0(14)
C4a C5 C5a C6 179.9(7)
O5 C5 C5a C11a 179.0(7)
C4a C5 C5a C11a -0.1(8)
C5 C5a C6 C6a 179.5(8)
C11a C5a C6 C6a -0.5(9)
C5a C6 C6a C10a 2.5(9)
C5a C6 C6a C7 178.7(6)
C6 C6a C7 C8 -178.9(7)
C10a C6a C7 C8 -2.8(10)
C6a C7 C8 C9 2.3(11)
C7 C8 C9 C10 -3.4(11)
C8 C9 C10 C10a 4.9(10)
C6 C6a C10a N11 -4.5(9)
C7 C6a C10a N11 179.0(6)
C6 C6a C10a C10 -179.4(7)
C7 C6a C10a C10 4.2(9)
C9 C10 C10a N11 179.4(6)
C9 C10 C10a C6a -5.3(9)
C6a C10a N11 C11a 4.1(8)
C10 C10a N11 C11a 179.1(6)
C10a N11 C11a C5a -1.9(9)
C10a N11 C11a C11b 178.4(6)
C6 C5a C11a N11 0.2(10)
C5 C5a C11a N11 -179.8(6)
C6 C5a C11a C11b 179.9(6)
C5 C5a C11a C11b -0.1(8)
O1 C1 C11b C4a 180.0(6)
C2 C1 C11b C4a 1.4(9)
O1 C1 C11b C11a -2.5(10)
C2 C1 C11b C11a 179.0(7)
C4 C4a C11b C1 0.7(9)
C5 C4a C11b C1 177.8(6)
C4 C4a C11b C11a -177.4(6)
C5 C4a C11b C11a -0.3(7)
N11 C11a C11b C1 2.2(11)
C5a C11a C11b C1 -177.5(7)
N11 C11a C11b C4a 180.0(6)
C5a C11a C11b C4a 0.2(7)

loop_
_cod_related_entry_id
_cod_related_entry_database
_cod_related_entry_code
1 ChemSpider 21139114
